data_7243938
loop_
_publ_author_name
'Voronin, Alexander P.'
'Vasilev, Nikita A.'
'Surov, Artem O.'
'Churakov, Andrei V.'
'Perlovich, German L.'

_publ_section_title
;
 Exploring the solid form landscape of the antifungal drug isavuconazole:
 crystal structure analysis, phase transformation behavior and dissolution
 performance
;
_journal_issue 48
_journal_name_full CrystEngComm
_journal_page_first 8513
_journal_page_last 8526
_journal_paper_doi 10.1039/D1CE01353J
_journal_volume 23
_journal_year 2021
_chemical_absolute_configuration rmad
_chemical_formula_moiety 'C22 H17.52 F2 N5 O S, H2.48 O4 P'
_chemical_formula_sum 'C22 H20 F2 N5 O5 P S'
_chemical_formula_weight 535.46
_space_group_crystal_system orthorhombic
_space_group_IT_number 19
_space_group_name_Hall 'P 2ac 2ab'
_space_group_name_H-M_alt 'P 21 21 21'
_atom_sites_solution_hydrogens difmap
_atom_sites_solution_primary direct
_atom_sites_solution_secondary difmap
_audit_creation_method SHELXL-2018/3
_audit_update_record
;
2021-10-01 deposited with the CCDC.	2021-11-18 downloaded from the CCDC.
;
_cell_angle_alpha 90
_cell_angle_beta 90
_cell_angle_gamma 90
_cell_formula_units_Z 4
_cell_length_a 6.1215(3)
_cell_length_b 11.1722(5)
_cell_length_c 34.3989(17)
_cell_measurement_reflns_used 9940
_cell_measurement_temperature 100(2)
_cell_measurement_theta_max 30.491
_cell_measurement_theta_min 2.174
_cell_volume 2352.56(19)
_computing_cell_refinement 'SAINT (Bruker, 2018)'
_computing_data_collection '<i>APEX3</i> (Bruker, 2018)'
_computing_data_reduction 'SAINT (Bruker, 2018)'
_computing_structure_refinement 'SHELXL-2018/3 (Sheldrick, 2018)'
_computing_structure_solution 'SHELXT (Sheldrick, 2016)'
_diffrn_ambient_temperature 100(2)
_diffrn_measured_fraction_theta_full 0.999
_diffrn_measured_fraction_theta_max 0.999
_diffrn_measurement_device_type 'Bruker D8 Venture'
_diffrn_measurement_method \w
_diffrn_radiation_type MoK\a
_diffrn_radiation_wavelength 0.71073
_diffrn_reflns_av_R_equivalents 0.0297
_diffrn_reflns_av_unetI/netI 0.0281
_diffrn_reflns_Laue_measured_fraction_full 0.999
_diffrn_reflns_Laue_measured_fraction_max 0.999
_diffrn_reflns_limit_h_max 8
_diffrn_reflns_limit_h_min -8
_diffrn_reflns_limit_k_max 15
_diffrn_reflns_limit_k_min -14
_diffrn_reflns_limit_l_max 48
_diffrn_reflns_limit_l_min -48
_diffrn_reflns_number 26066
_diffrn_reflns_point_group_measured_fraction_full 0.999
_diffrn_reflns_point_group_measured_fraction_max 0.999
_diffrn_reflns_theta_full 25.242
_diffrn_reflns_theta_max 29.998
_diffrn_reflns_theta_min 1.917
_exptl_absorpt_coefficient_mu 0.267
_exptl_absorpt_correction_type multi-scan
_exptl_absorpt_process_details 'SADABS (Bruker, 2016)'
_exptl_crystal_colour colourless
_exptl_crystal_density_diffrn 1.512
_exptl_crystal_description prism
_exptl_crystal_F_000 1104
_exptl_crystal_size_max 0.300
_exptl_crystal_size_mid 0.100
_exptl_crystal_size_min 0.050
_exptl_transmission_factor_max 0.9281
_exptl_transmission_factor_min 0.8588
_refine_diff_density_max 0.298
_refine_diff_density_min -0.279
_refine_diff_density_rms 0.044
_refine_ls_abs_structure_details
;
 Flack x determined using 2717 quotients [(I+)-(I-)]/[(I+)+(I-)]
 (Parsons, Flack and Wagner, Acta Cryst. B69 (2013) 249-259).
;
_refine_ls_abs_structure_Flack 0.00(2)
_refine_ls_extinction_method none
_refine_ls_goodness_of_fit_ref 1.062
_refine_ls_hydrogen_treatment refxyz
_refine_ls_matrix_type full
_refine_ls_number_parameters 408
_refine_ls_number_reflns 6870
_refine_ls_number_restraints 0
_refine_ls_restrained_S_all 1.062
_refine_ls_R_factor_all 0.0292
_refine_ls_R_factor_gt 0.0276
_refine_ls_shift/su_max 0.002
_refine_ls_shift/su_mean 0.000
_refine_ls_structure_factor_coef Fsqd
_refine_ls_weighting_details 'w=1/[\s^2^(Fo^2^)+(0.0339P)^2^+0.3870P] where P=(Fo^2^+2Fc^2^)/3'
_refine_ls_weighting_scheme calc
_refine_ls_wR_factor_gt 0.0660
_refine_ls_wR_factor_ref 0.0670
_reflns_Friedel_coverage 0.747
_reflns_Friedel_fraction_full 0.999
_reflns_Friedel_fraction_max 0.999
_reflns_number_gt 6622
_reflns_number_total 6870
_reflns_threshold_expression 'I > 2\s(I)'
_cod_data_source_file d1ce01353j2.cif
_cod_data_source_block a_CCDC2
_cod_depositor_comments 'Adding full bibliography for 7243935--7243938.cif.'
_cod_database_code 7243938
_shelx_shelxl_version_number 2018/3
_shelx_space_group_comment
;
The symmetry employed for this shelxl refinement is uniquely defined
by the following loop, which should always be used as a source of
symmetry information in preference to the above space-group names.
They are only intended as comments.
;
_shelx_estimated_absorpt_t_min 0.924
_shelx_estimated_absorpt_t_max 0.987

loop_
_space_group_symop_operation_xyz
'x, y, z'
'-x+1/2, -y, z+1/2'
'-x, y+1/2, -z+1/2'
'x+1/2, -y+1/2, -z'

loop_
_atom_site_label
_atom_site_type_symbol
_atom_site_fract_x
_atom_site_fract_y
_atom_site_fract_z
_atom_site_U_iso_or_equiv
_atom_site_adp_type
_atom_site_occupancy
_atom_site_site_symmetry_order
_atom_site_calc_flag
_atom_site_refinement_flags_posn
_atom_site_refinement_flags_adp
_atom_site_refinement_flags_occupancy
_atom_site_disorder_assembly
_atom_site_disorder_group
S1 S 1.52875(7) 0.32657(4) 0.62543(2) 0.01682(9) Uani 1 1 d . . . . .
F1 F 1.4081(2) 0.73575(10) 0.58136(3) 0.0234(2) Uani 1 1 d . . . . .
F2 F 0.6594(2) 0.94000(11) 0.63338(4) 0.0343(3) Uani 1 1 d . . . . .
O1 O 0.9065(2) 0.53410(11) 0.63646(4) 0.0153(2) Uani 1 1 d . . . . .
N1 N 0.9269(2) 0.55249(12) 0.55158(4) 0.0125(3) Uani 1 1 d . . . . .
N2 N 0.9249(2) 0.65887(13) 0.53205(4) 0.0154(3) Uani 1 1 d . . . . .
N3 N 0.6283(2) 0.55143(13) 0.51836(4) 0.0149(3) Uani 1 1 d . . . . .
H3A H 0.510(9) 0.533(4) 0.5075(14) 0.018 Uiso 0.52(5) 1 d . U P A 1
N4 N 1.1759(2) 0.34853(12) 0.66449(4) 0.0132(3) Uani 1 1 d . . . . .
N5 N 0.5506(3) -0.17641(17) 0.75268(5) 0.0301(4) Uani 1 1 d . . . . .
C1 C 0.7420(3) 0.65469(16) 0.51238(5) 0.0158(3) Uani 1 1 d . . . . .
C2 C 0.7498(3) 0.48954(15) 0.54337(5) 0.0142(3) Uani 1 1 d . . . . .
C3 C 1.1102(3) 0.52109(16) 0.57668(5) 0.0135(3) Uani 1 1 d . . . . .
C4 C 1.0960(3) 0.57826(14) 0.61740(5) 0.0115(3) Uani 1 1 d . . . . .
C5 C 1.3081(3) 0.54477(14) 0.64014(5) 0.0122(3) Uani 1 1 d . . . . .
C6 C 1.3224(4) 0.60801(16) 0.67967(5) 0.0180(3) Uani 1 1 d . . . . .
C7 C 1.3207(3) 0.41057(14) 0.64536(5) 0.0126(3) Uani 1 1 d . . . . .
C8 C 1.4136(3) 0.20000(15) 0.64423(5) 0.0166(3) Uani 1 1 d . . . . .
C9 C 1.2299(3) 0.22753(14) 0.66486(5) 0.0130(3) Uani 1 1 d . . . . .
C10 C 0.6744(3) -0.10930(16) 0.74038(5) 0.0202(4) Uani 1 1 d . . . . .
C11 C 1.0934(3) 0.14239(15) 0.68658(5) 0.0136(3) Uani 1 1 d . . . . .
C12 C 1.1644(3) 0.02480(16) 0.69308(5) 0.0170(3) Uani 1 1 d . . . . .
C13 C 1.0312(3) -0.05731(16) 0.71174(5) 0.0180(3) Uani 1 1 d . . . . .
C14 C 0.8231(3) -0.02303(15) 0.72381(5) 0.0161(3) Uani 1 1 d . . . . .
C15 C 0.7533(3) 0.09502(16) 0.71896(5) 0.0167(3) Uani 1 1 d . . . . .
C16 C 0.8888(3) 0.17699(16) 0.70074(5) 0.0158(3) Uani 1 1 d . . . . .
C21 C 1.0686(3) 0.71369(14) 0.61377(5) 0.0132(3) Uani 1 1 d . . . . .
C22 C 0.8776(3) 0.76872(16) 0.62685(5) 0.0173(3) Uani 1 1 d . . . . .
C23 C 0.8491(3) 0.88971(17) 0.62035(6) 0.0228(4) Uani 1 1 d . . . . .
C24 C 1.0002(4) 0.96060(17) 0.60213(6) 0.0266(5) Uani 1 1 d . . . . .
C25 C 1.1919(4) 0.90761(16) 0.58936(5) 0.0228(4) Uani 1 1 d . . . . .
C26 C 1.2205(3) 0.78613(16) 0.59540(5) 0.0177(3) Uani 1 1 d . . . . .
H1 H 0.698(4) 0.720(2) 0.4944(7) 0.019(6) Uiso 1 1 d . . . . .
H2 H 0.722(4) 0.415(2) 0.5525(6) 0.015(5) Uiso 1 1 d . . . . .
H4 H 0.947(4) 0.468(2) 0.6479(7) 0.025(6) Uiso 1 1 d . . . . .
H5 H 1.423(3) 0.5692(18) 0.6241(6) 0.008(5) Uiso 1 1 d . . . . .
H8 H 1.476(4) 0.124(2) 0.6408(7) 0.021(6) Uiso 1 1 d . . . . .
H12 H 1.305(4) 0.0012(18) 0.6843(6) 0.011(5) Uiso 1 1 d . . . . .
H13 H 1.082(4) -0.138(2) 0.7157(6) 0.020(6) Uiso 1 1 d . . . . .
H15 H 0.619(4) 0.119(2) 0.7284(6) 0.015(5) Uiso 1 1 d . . . . .
H16 H 0.844(4) 0.2562(19) 0.6996(6) 0.013(5) Uiso 1 1 d . . . . .
H22 H 0.763(4) 0.722(2) 0.6396(7) 0.031(7) Uiso 1 1 d . . . . .
H24 H 0.972(5) 1.039(2) 0.5997(7) 0.034(7) Uiso 1 1 d . . . . .
H25 H 1.299(4) 0.953(2) 0.5773(7) 0.030(7) Uiso 1 1 d . . . . .
H31 H 1.238(4) 0.5464(19) 0.5630(6) 0.011(5) Uiso 1 1 d . . . . .
H32 H 1.108(4) 0.439(2) 0.5798(6) 0.013(5) Uiso 1 1 d . . . . .
H61 H 1.328(4) 0.693(2) 0.6762(6) 0.019(6) Uiso 1 1 d . . . . .
H62 H 1.184(5) 0.590(2) 0.6942(7) 0.028(6) Uiso 1 1 d . . . . .
H63 H 1.449(4) 0.578(2) 0.6938(6) 0.017(6) Uiso 1 1 d . . . . .
P1 P 0.19756(7) 0.36329(4) 0.48102(2) 0.01155(9) Uani 1 1 d . . . . .
O10 O -0.0329(2) 0.37322(12) 0.46207(4) 0.0169(3) Uani 1 1 d . . . . .
O11 O 0.3388(2) 0.29379(11) 0.45011(4) 0.0152(2) Uani 1 1 d . . . . .
O12 O 0.2793(2) 0.48951(11) 0.48587(4) 0.0175(3) Uani 1 1 d . . . . .
H3B H 0.408(11) 0.493(5) 0.4943(17) 0.026 Uiso 0.48(5) 1 d . U P A 2
O13 O 0.1905(2) 0.29087(11) 0.51831(3) 0.0154(2) Uani 1 1 d . . . . .
H10 H -0.100(5) 0.318(3) 0.4666(9) 0.043(9) Uiso 1 1 d . . . . .
H11 H 0.453(5) 0.268(2) 0.4587(8) 0.033(7) Uiso 1 1 d . . . . .

loop_
_atom_site_aniso_label
_atom_site_aniso_U_11
_atom_site_aniso_U_22
_atom_site_aniso_U_33
_atom_site_aniso_U_23
_atom_site_aniso_U_13
_atom_site_aniso_U_12
S1 0.01641(19) 0.01250(18) 0.02156(19) 0.00271(15) 0.00517(16) 0.00261(15)
F1 0.0210(5) 0.0221(6) 0.0273(6) 0.0071(5) 0.0066(5) -0.0028(5)
F2 0.0363(7) 0.0252(6) 0.0413(7) -0.0101(5) -0.0093(6) 0.0194(6)
O1 0.0142(6) 0.0124(6) 0.0193(6) 0.0037(5) 0.0029(5) -0.0002(5)
N1 0.0153(7) 0.0099(6) 0.0122(6) 0.0018(5) -0.0008(5) 0.0007(5)
N2 0.0176(7) 0.0119(7) 0.0165(6) 0.0056(5) -0.0006(5) -0.0014(6)
N3 0.0135(7) 0.0153(7) 0.0161(6) 0.0001(5) -0.0012(6) -0.0013(5)
N4 0.0162(6) 0.0099(6) 0.0137(6) 0.0012(5) -0.0012(5) 0.0019(5)
N5 0.0325(10) 0.0249(9) 0.0328(9) 0.0087(7) -0.0036(8) -0.0086(8)
C1 0.0159(7) 0.0149(8) 0.0166(7) 0.0029(6) -0.0012(6) 0.0013(6)
C2 0.0172(8) 0.0113(7) 0.0140(7) -0.0001(6) 0.0005(6) -0.0013(6)
C3 0.0142(7) 0.0130(7) 0.0131(7) -0.0005(6) -0.0025(6) 0.0030(6)
C4 0.0126(7) 0.0089(7) 0.0131(7) 0.0007(5) 0.0003(6) -0.0003(6)
C5 0.0140(7) 0.0096(7) 0.0130(7) 0.0012(5) -0.0013(6) 0.0002(6)
C6 0.0256(9) 0.0130(8) 0.0155(7) -0.0009(6) -0.0048(7) -0.0006(7)
C7 0.0129(7) 0.0114(7) 0.0136(7) 0.0001(5) -0.0016(6) 0.0024(6)
C8 0.0197(8) 0.0099(7) 0.0203(8) 0.0018(6) 0.0029(7) 0.0017(6)
C9 0.0159(8) 0.0092(7) 0.0137(7) 0.0013(5) -0.0014(6) 0.0007(6)
C10 0.0250(9) 0.0167(8) 0.0188(8) 0.0023(6) -0.0032(7) -0.0017(8)
C11 0.0180(8) 0.0105(7) 0.0124(7) 0.0007(6) -0.0019(6) 0.0009(6)
C12 0.0189(9) 0.0124(8) 0.0198(8) 0.0010(6) 0.0002(7) 0.0025(7)
C13 0.0241(9) 0.0104(7) 0.0194(8) 0.0023(6) -0.0012(7) 0.0005(7)
C14 0.0206(8) 0.0137(7) 0.0141(7) 0.0020(6) -0.0024(6) -0.0036(7)
C15 0.0184(8) 0.0153(8) 0.0163(7) 0.0014(6) 0.0012(6) 0.0000(7)
C16 0.0184(8) 0.0117(7) 0.0172(7) 0.0019(6) -0.0003(6) 0.0018(7)
C21 0.0170(8) 0.0097(7) 0.0130(7) 0.0000(5) -0.0035(6) 0.0011(6)
C22 0.0204(8) 0.0143(8) 0.0172(8) -0.0021(6) -0.0045(7) 0.0031(7)
C23 0.0288(10) 0.0163(8) 0.0233(9) -0.0060(7) -0.0111(8) 0.0095(7)
C24 0.0461(13) 0.0097(8) 0.0241(9) 0.0003(7) -0.0161(9) 0.0039(8)
C25 0.0345(11) 0.0136(8) 0.0202(8) 0.0052(6) -0.0093(8) -0.0073(8)
C26 0.0223(9) 0.0138(8) 0.0172(7) 0.0025(6) -0.0032(7) -0.0028(7)
P1 0.00953(17) 0.01155(18) 0.01356(17) 0.00153(14) -0.00118(15) -0.00033(15)
O10 0.0113(5) 0.0168(6) 0.0228(6) 0.0063(5) -0.0047(5) -0.0028(5)
O11 0.0149(6) 0.0161(6) 0.0148(5) 0.0008(4) -0.0006(5) 0.0024(5)
O12 0.0156(6) 0.0140(6) 0.0231(6) -0.0010(5) -0.0023(5) -0.0019(5)
O13 0.0121(5) 0.0188(6) 0.0154(5) 0.0050(5) 0.0000(5) 0.0027(5)

loop_
_atom_type_symbol
_atom_type_description
_atom_type_scat_dispersion_real
_atom_type_scat_dispersion_imag
_atom_type_scat_source
C C 0.0033 0.0016 'International Tables Vol C Tables 4.2.6.8 and 6.1.1.4'
H H 0.0000 0.0000 'International Tables Vol C Tables 4.2.6.8 and 6.1.1.4'
N N 0.0061 0.0033 'International Tables Vol C Tables 4.2.6.8 and 6.1.1.4'
O O 0.0106 0.0060 'International Tables Vol C Tables 4.2.6.8 and 6.1.1.4'
F F 0.0171 0.0103 'International Tables Vol C Tables 4.2.6.8 and 6.1.1.4'
P P 0.1023 0.0942 'International Tables Vol C Tables 4.2.6.8 and 6.1.1.4'
S S 0.1246 0.1234 'International Tables Vol C Tables 4.2.6.8 and 6.1.1.4'

loop_
_geom_angle_atom_site_label_1
_geom_angle_atom_site_label_2
_geom_angle_atom_site_label_3
_geom_angle
_geom_angle_site_symmetry_1
_geom_angle_site_symmetry_3
_geom_angle_publ_flag
C8 S1 C7 89.73(9) . . ?
C4 O1 H4 105.7(17) . . ?
C2 N1 N2 110.53(14) . . ?
C2 N1 C3 128.97(14) . . ?
N2 N1 C3 120.49(14) . . ?
C1 N2 N1 103.34(14) . . ?
C2 N3 C1 104.59(15) . . ?
C2 N3 H3A 130(3) . . ?
C1 N3 H3A 125(3) . . ?
C7 N4 C9 111.10(14) . . ?
N2 C1 N3 112.89(15) . . ?
N2 C1 H1 121.7(14) . . ?
N3 C1 H1 125.4(14) . . ?
N1 C2 N3 108.66(15) . . ?
N1 C2 H2 124.8(14) . . ?
N3 C2 H2 126.4(14) . . ?
N1 C3 C4 113.25(14) . . ?
N1 C3 H31 105.4(12) . . ?
C4 C3 H31 111.8(12) . . ?
N1 C3 H32 107.2(14) . . ?
C4 C3 H32 107.7(13) . . ?
H31 C3 H32 111.4(19) . . ?
O1 C4 C21 106.98(14) . . ?
O1 C4 C3 108.74(13) . . ?
C21 C4 C3 110.02(13) . . ?
O1 C4 C5 111.38(13) . . ?
C21 C4 C5 111.69(14) . . ?
C3 C4 C5 108.01(13) . . ?
C7 C5 C6 110.38(13) . . ?
C7 C5 C4 109.86(14) . . ?
C6 C5 C4 112.40(14) . . ?
C7 C5 H5 108.8(12) . . ?
C6 C5 H5 110.2(13) . . ?
C4 C5 H5 105.0(12) . . ?
C5 C6 H61 110.3(13) . . ?
C5 C6 H62 107.5(15) . . ?
H61 C6 H62 107(2) . . ?
C5 C6 H63 109.3(13) . . ?
H61 C6 H63 112(2) . . ?
H62 C6 H63 110.5(18) . . ?
N4 C7 C5 123.54(15) . . ?
N4 C7 S1 114.42(12) . . ?
C5 C7 S1 122.03(13) . . ?
C9 C8 S1 110.52(13) . . ?
C9 C8 H8 127.1(15) . . ?
S1 C8 H8 122.4(15) . . ?
C8 C9 N4 114.17(15) . . ?
C8 C9 C11 125.93(16) . . ?
N4 C9 C11 119.90(15) . . ?
N5 C10 C14 177.6(2) . . ?
C16 C11 C12 118.78(16) . . ?
C16 C11 C9 120.48(15) . . ?
C12 C11 C9 120.74(16) . . ?
C13 C12 C11 120.81(17) . . ?
C13 C12 H12 119.8(13) . . ?
C11 C12 H12 119.3(13) . . ?
C12 C13 C14 119.61(16) . . ?
C12 C13 H13 119.8(15) . . ?
C14 C13 H13 120.6(15) . . ?
C13 C14 C15 120.23(16) . . ?
C13 C14 C10 120.71(17) . . ?
C15 C14 C10 119.03(18) . . ?
C16 C15 C14 119.70(17) . . ?
C16 C15 H15 120.2(14) . . ?
C14 C15 H15 120.0(14) . . ?
C15 C16 C11 120.73(17) . . ?
C15 C16 H16 118.3(14) . . ?
C11 C16 H16 120.9(14) . . ?
C26 C21 C22 116.87(16) . . ?
C26 C21 C4 122.84(16) . . ?
C22 C21 C4 120.14(16) . . ?
C23 C22 C21 119.02(18) . . ?
C23 C22 H22 120.0(15) . . ?
C21 C22 H22 120.9(15) . . ?
F2 C23 C24 119.12(18) . . ?
F2 C23 C22 117.20(19) . . ?
C24 C23 C22 123.68(19) . . ?
C23 C24 C25 118.03(17) . . ?
C23 C24 H24 118.6(18) . . ?
C25 C24 H24 123.4(18) . . ?
C26 C25 C24 118.6(2) . . ?
C26 C25 H25 120.9(16) . . ?
C24 C25 H25 120.6(16) . . ?
F1 C26 C25 117.19(18) . . ?
F1 C26 C21 118.98(15) . . ?
C25 C26 C21 123.81(19) . . ?
O12 P1 O13 114.52(7) . . ?
O12 P1 O10 106.29(8) . . ?
O13 P1 O10 111.46(7) . . ?
O12 P1 O11 110.75(7) . . ?
O13 P1 O11 108.88(7) . . ?
O10 P1 O11 104.46(7) . . ?
P1 O10 H10 110(2) . . ?
P1 O11 H11 113.5(19) . . ?
P1 O12 H3B 113(4) . . ?

loop_
_geom_bond_atom_site_label_1
_geom_bond_atom_site_label_2
_geom_bond_distance
_geom_bond_site_symmetry_2
_geom_bond_publ_flag
S1 C8 1.7073(18) . ?
S1 C7 1.7242(17) . ?
F1 C26 1.367(2) . ?
F2 C23 1.366(2) . ?
O1 C4 1.421(2) . ?
O1 H4 0.87(2) . ?
N1 C2 1.322(2) . ?
N1 N2 1.3653(19) . ?
N1 C3 1.459(2) . ?
N2 C1 1.309(2) . ?
N3 C2 1.331(2) . ?
N3 C1 1.363(2) . ?
N3 H3A 0.84(6) . ?
N4 C7 1.303(2) . ?
N4 C9 1.392(2) . ?
N5 C10 1.147(3) . ?
C1 H1 0.99(2) . ?
C2 H2 0.91(2) . ?
C3 C4 1.542(2) . ?
C3 H31 0.96(2) . ?
C3 H32 0.92(2) . ?
C4 C21 1.527(2) . ?
C4 C5 1.561(2) . ?
C5 C7 1.512(2) . ?
C5 C6 1.535(2) . ?
C5 H5 0.93(2) . ?
C6 H61 0.96(2) . ?
C6 H62 1.00(3) . ?
C6 H63 0.97(2) . ?
C8 C9 1.365(2) . ?
C8 H8 0.94(2) . ?
C9 C11 1.470(2) . ?
C10 C14 1.443(3) . ?
C11 C16 1.398(2) . ?
C11 C12 1.402(2) . ?
C12 C13 1.385(3) . ?
C12 H12 0.95(2) . ?
C13 C14 1.394(3) . ?
C13 H13 0.97(2) . ?
C14 C15 1.396(2) . ?
C15 C16 1.385(3) . ?
C15 H15 0.92(2) . ?
C16 H16 0.93(2) . ?
C21 C26 1.385(2) . ?
C21 C22 1.395(2) . ?
C22 C23 1.381(2) . ?
C22 H22 0.98(3) . ?
C23 C24 1.370(3) . ?
C24 C25 1.386(3) . ?
C24 H24 0.90(3) . ?
C25 C26 1.384(2) . ?
C25 H25 0.93(3) . ?
P1 O12 1.5055(13) . ?
P1 O13 1.5174(12) . ?
P1 O10 1.5579(13) . ?
P1 O11 1.5749(13) . ?
O10 H10 0.76(3) . ?
O11 H11 0.81(3) . ?
O12 H3B 0.84(7) . ?

loop_
_geom_hbond_atom_site_label_D
_geom_hbond_atom_site_label_H
_geom_hbond_atom_site_label_A
_geom_hbond_distance_DH
_geom_hbond_distance_HA
_geom_hbond_distance_DA
_geom_hbond_angle_DHA
_geom_hbond_site_symmetry_A
_geom_hbond_publ_flag
N3 H3A^a O12 0.84(6) 1.67(6) 2.508(2) 177(5) . yes
O12 H3B^b N3 0.84(7) 1.71(7) 2.508(2) 158(6) . yes
O1 H4 N4 0.87(2) 2.02(3) 2.8193(19) 152(2) . yes
O10 H10 O13 0.76(3) 1.84(3) 2.5853(18) 167(3) 4_456 yes
O11 H11 O13 0.81(3) 1.78(3) 2.5903(18) 175(3) 4_556 yes

loop_
_geom_torsion_atom_site_label_1
_geom_torsion_atom_site_label_2
_geom_torsion_atom_site_label_3
_geom_torsion_atom_site_label_4
_geom_torsion
_geom_torsion_site_symmetry_1
_geom_torsion_site_symmetry_2
_geom_torsion_site_symmetry_3
_geom_torsion_site_symmetry_4
_geom_torsion_publ_flag
C2 N1 N2 C1 -0.14(18) . . . . ?
C3 N1 N2 C1 178.72(15) . . . . ?
N1 N2 C1 N3 -0.11(19) . . . . ?
C2 N3 C1 N2 0.3(2) . . . . ?
N2 N1 C2 N3 0.34(19) . . . . ?
C3 N1 C2 N3 -178.39(16) . . . . ?
C1 N3 C2 N1 -0.38(19) . . . . ?
C2 N1 C3 C4 -99.7(2) . . . . ?
N2 N1 C3 C4 81.70(18) . . . . ?
N1 C3 C4 O1 62.75(18) . . . . ?
N1 C3 C4 C21 -54.11(19) . . . . ?
N1 C3 C4 C5 -176.25(13) . . . . ?
O1 C4 C5 C7 56.68(17) . . . . ?
C21 C4 C5 C7 176.23(14) . . . . ?
C3 C4 C5 C7 -62.66(17) . . . . ?
O1 C4 C5 C6 -66.66(17) . . . . ?
C21 C4 C5 C6 52.89(19) . . . . ?
C3 C4 C5 C6 174.00(14) . . . . ?
C9 N4 C7 C5 -179.50(15) . . . . ?
C9 N4 C7 S1 1.55(18) . . . . ?
C6 C5 C7 N4 62.9(2) . . . . ?
C4 C5 C7 N4 -61.6(2) . . . . ?
C6 C5 C7 S1 -118.23(15) . . . . ?
C4 C5 C7 S1 117.26(14) . . . . ?
C8 S1 C7 N4 -0.22(14) . . . . ?
C8 S1 C7 C5 -179.18(15) . . . . ?
C7 S1 C8 C9 -1.21(14) . . . . ?
S1 C8 C9 N4 2.4(2) . . . . ?
S1 C8 C9 C11 -177.14(14) . . . . ?
C7 N4 C9 C8 -2.5(2) . . . . ?
C7 N4 C9 C11 176.99(15) . . . . ?
C8 C9 C11 C16 -168.46(17) . . . . ?
N4 C9 C11 C16 12.1(2) . . . . ?
C8 C9 C11 C12 10.7(3) . . . . ?
N4 C9 C11 C12 -168.72(16) . . . . ?
C16 C11 C12 C13 2.7(3) . . . . ?
C9 C11 C12 C13 -176.57(16) . . . . ?
C11 C12 C13 C14 0.7(3) . . . . ?
C12 C13 C14 C15 -3.3(3) . . . . ?
C12 C13 C14 C10 174.80(17) . . . . ?
C13 C14 C15 C16 2.4(3) . . . . ?
C10 C14 C15 C16 -175.71(17) . . . . ?
C14 C15 C16 C11 1.0(3) . . . . ?
C12 C11 C16 C15 -3.5(3) . . . . ?
C9 C11 C16 C15 175.69(16) . . . . ?
O1 C4 C21 C26 -177.84(15) . . . . ?
C3 C4 C21 C26 -59.9(2) . . . . ?
C5 C4 C21 C26 60.0(2) . . . . ?
O1 C4 C21 C22 -2.4(2) . . . . ?
C3 C4 C21 C22 115.56(17) . . . . ?
C5 C4 C21 C22 -124.50(16) . . . . ?
C26 C21 C22 C23 1.0(2) . . . . ?
C4 C21 C22 C23 -174.69(16) . . . . ?
C21 C22 C23 F2 179.60(15) . . . . ?
C21 C22 C23 C24 -1.1(3) . . . . ?
F2 C23 C24 C25 179.64(16) . . . . ?
C22 C23 C24 C25 0.3(3) . . . . ?
C23 C24 C25 C26 0.4(3) . . . . ?
C24 C25 C26 F1 177.93(16) . . . . ?
C24 C25 C26 C21 -0.4(3) . . . . ?
C22 C21 C26 F1 -178.63(15) . . . . ?
C4 C21 C26 F1 -3.0(3) . . . . ?
C22 C21 C26 C25 -0.3(3) . . . . ?
C4 C21 C26 C25 175.27(17) . . . . ?
